data_7157164
loop_
_publ_author_name
'Gong, Ying'
'Xu, Sheng-Wen'
'Liu, Xiong-Wei'
'Li, Zheng'
'Liu, Xiong-Li'
'Yao, Zhen'
'Zhou, Ying'

_publ_section_title
;
 Thermal-mediated [1,3]-hydrogen transfer as the key step: access to
 oxindole-chromone hybrid collection with structural diversity
;
_journal_name_full 'Organic &amp; Biomolecular Chemistry'
_journal_paper_doi 10.1039/C9OB02193K
_journal_year 2019
_chemical_formula_moiety 'C19 H15 N O3'
_chemical_formula_sum 'C19 H15 N O3'
_chemical_formula_weight 305.32
_space_group_crystal_system monoclinic
_space_group_IT_number 14
_space_group_name_Hall '-P 2ybc'
_space_group_name_H-M_alt 'P 1 21/c 1'
_symmetry_space_group_name_Hall '-P 2ybc'
_symmetry_space_group_name_H-M 'P 1 21/c 1'
_atom_sites_solution_hydrogens geom
_atom_sites_solution_primary dual
_audit_creation_date 2018-08-12
_audit_creation_method
;
Olex2 1.2
(compiled 2018.05.29 svn.r3508 for OlexSys, GUI svn.r5506)
;
_audit_update_record
;
2019-05-28 deposited with the CCDC.    2019-10-24 downloaded from the CCDC.
;
_cell_angle_alpha 90
_cell_angle_beta 91.000(5)
_cell_angle_gamma 90
_cell_formula_units_Z 4
_cell_length_a 10.7035(6)
_cell_length_b 12.0971(6)
_cell_length_c 11.5118(5)
_cell_measurement_reflns_used 4673
_cell_measurement_temperature 100.00(10)
_cell_measurement_theta_max 28.3120
_cell_measurement_theta_min 3.1190
_cell_volume 1490.34(13)
_computing_cell_refinement 'CrysAlisPro 1.171.38.43f (Rigaku OD, 2015)'
_computing_data_collection 'CrysAlisPro 1.171.38.43f (Rigaku OD, 2015)'
_computing_data_reduction 'CrysAlisPro 1.171.38.43f (Rigaku OD, 2015)'
_computing_molecular_graphics 'Olex2 (Dolomanov et al., 2009)'
_computing_publication_material 'Olex2 (Dolomanov et al., 2009)'
_computing_structure_refinement 'ShelXL (Sheldrick, 2015)'
_computing_structure_solution 'ShelXT (Sheldrick, 2015)'
_diffrn_ambient_environment N~2~
_diffrn_ambient_temperature 100.00(10)
_diffrn_detector 'CCD plate'
_diffrn_detector_area_resol_mean 5.2684
_diffrn_detector_type AtlasS2
_diffrn_measured_fraction_theta_full 1.000
_diffrn_measured_fraction_theta_max 1.000
_diffrn_measurement_details
;
List of Runs (angles in degrees, time in seconds):

  # Type    Start    End  Width  t~exp~   \w     \q     \k     \f   Frames
#--------------------------------------------------------------------------
  1  \w    -55.00  39.00   1.00    1.50    --   11.90 -57.00 -90.00   94
  2  \w    -18.00  74.00   1.00    1.50    --   11.90  74.00-175.00   92
  3  \w    -10.00  83.00   1.00    1.50    --   11.90  57.00  60.00   93
;
_diffrn_measurement_device 'four-circle diffractometer'
_diffrn_measurement_device_type 'SuperNova, Dual, Cu at zero, AtlasS2'
_diffrn_measurement_method '\w scans'
_diffrn_orient_matrix_type 'CrysAlisPro convention (1999,Acta A55,543-557)'
_diffrn_orient_matrix_UB_11 0.0563399000
_diffrn_orient_matrix_UB_12 -0.0242745000
_diffrn_orient_matrix_UB_13 -0.0190585000
_diffrn_orient_matrix_UB_21 0.0348112000
_diffrn_orient_matrix_UB_22 0.0416338000
_diffrn_orient_matrix_UB_23 0.0295209000
_diffrn_orient_matrix_UB_31 0.0024126000
_diffrn_orient_matrix_UB_32 -0.0333894000
_diffrn_orient_matrix_UB_33 0.0506398000
_diffrn_radiation_monochromator mirror
_diffrn_radiation_probe x-ray
_diffrn_radiation_type MoK\a
_diffrn_radiation_wavelength 0.71073
_diffrn_reflns_av_R_equivalents 0.0295
_diffrn_reflns_av_unetI/netI 0.0302
_diffrn_reflns_Laue_measured_fraction_full 1.000
_diffrn_reflns_Laue_measured_fraction_max 1.000
_diffrn_reflns_limit_h_max 11
_diffrn_reflns_limit_h_min -12
_diffrn_reflns_limit_k_max 13
_diffrn_reflns_limit_k_min -14
_diffrn_reflns_limit_l_max 11
_diffrn_reflns_limit_l_min -13
_diffrn_reflns_number 9426
_diffrn_reflns_point_group_measured_fraction_full 1.000
_diffrn_reflns_point_group_measured_fraction_max 1.000
_diffrn_reflns_theta_full 24.983
_diffrn_reflns_theta_max 24.983
_diffrn_reflns_theta_min 2.442
_diffrn_source 'micro-focus sealed X-ray tube'
_diffrn_source_type 'SuperNova (Mo) X-ray Source'
_exptl_absorpt_coefficient_mu 0.093
_exptl_absorpt_correction_T_max 1.00000
_exptl_absorpt_correction_T_min 0.42396
_exptl_absorpt_correction_type multi-scan
_exptl_absorpt_process_details
;
CrysAlisPro 1.171.38.43f (Rigaku Oxford Diffraction, 2015)
Empirical absorption correction using spherical harmonics,
 implemented in SCALE3 ABSPACK scaling algorithm.
;
_exptl_crystal_colour colourless
_exptl_crystal_colour_primary colourless
_exptl_crystal_density_diffrn 1.361
_exptl_crystal_description block
_exptl_crystal_F_000 640
_exptl_crystal_size_max 0.15
_exptl_crystal_size_mid 0.13
_exptl_crystal_size_min 0.12
_refine_diff_density_max 0.170
_refine_diff_density_min -0.255
_refine_diff_density_rms 0.049
_refine_ls_extinction_method none
_refine_ls_goodness_of_fit_ref 1.021
_refine_ls_hydrogen_treatment constr
_refine_ls_matrix_type full
_refine_ls_number_parameters 210
_refine_ls_number_reflns 2624
_refine_ls_number_restraints 0
_refine_ls_restrained_S_all 1.021
_refine_ls_R_factor_all 0.0464
_refine_ls_R_factor_gt 0.0395
_refine_ls_shift/su_max 0.000
_refine_ls_shift/su_mean 0.000
_refine_ls_structure_factor_coef Fsqd
_refine_ls_weighting_details 'w=1/[\s^2^(Fo^2^)+(0.0529P)^2^+0.4223P] where P=(Fo^2^+2Fc^2^)/3'
_refine_ls_weighting_scheme calc
_refine_ls_wR_factor_gt 0.0966
_refine_ls_wR_factor_ref 0.1022
_reflns_Friedel_coverage 0.000
_reflns_number_gt 2271
_reflns_number_total 2624
_reflns_threshold_expression 'I > 2\s(I)'
_cod_data_source_file c9ob02193k2.cif
_cod_data_source_block gy-h-7
_cod_database_code 7157164
_shelx_shelxl_version_number 2018/3
_shelx_space_group_comment
;
The symmetry employed for this shelxl refinement is uniquely defined
by the following loop, which should always be used as a source of
symmetry information in preference to the above space-group names.
They are only intended as comments.
;
_reflns_odcompleteness_completeness 99.91
_reflns_odcompleteness_iscentric 1
_reflns_odcompleteness_theta 26.32
_olex2_refinement_description
;
1. Fixed Uiso
 At 1.2 times of:
  All C(H) groups
 At 1.5 times of:
  All C(H,H,H) groups
2.a Ternary CH refined with riding coordinates:
 C10(H10)
2.b Aromatic/amide H refined with riding coordinates:
 C2(H2), C7(H7), C3(H3), C5(H5), C4(H4), C12(H12), C13(H13), C14(H14)
2.c Idealised Me refined as rotating group:
 C19(H19A,H19B,H19C), C18(H18A,H18B,H18C)
;
_olex2_submission_special_instructions 'No special instructions were received'
_oxdiff_exptl_absorpt_empirical_details
;
Empirical correction (ABSPACK) includes:
- Absorption correction using spherical harmonics
- Frame scaling
- Detector area scaling
;
_oxdiff_exptl_absorpt_empirical_full_max 1.722
_oxdiff_exptl_absorpt_empirical_full_min 0.732

loop_
_space_group_symop_operation_xyz
'x, y, z'
'-x, y+1/2, -z+1/2'
'-x, -y, -z'
'x, -y-1/2, z-1/2'

loop_
_atom_site_label
_atom_site_type_symbol
_atom_site_fract_x
_atom_site_fract_y
_atom_site_fract_z
_atom_site_U_iso_or_equiv
_atom_site_adp_type
_atom_site_occupancy
_atom_site_site_symmetry_order
_atom_site_calc_flag
_atom_site_refinement_flags_posn
O2 O 0.79995(10) 0.50017(8) 0.42314(8) 0.0263(3) Uani 1 1 d .
O1 O 0.79138(10) 0.71369(8) 0.69837(8) 0.0261(3) Uani 1 1 d .
O3 O 0.90742(10) 0.88298(8) 0.49393(9) 0.0257(3) Uani 1 1 d .
N1 N 0.73642(12) 0.95853(10) 0.58267(10) 0.0221(3) Uani 1 1 d .
C1 C 0.84760(13) 0.53678(12) 0.62595(12) 0.0190(3) Uani 1 1 d .
C8 C 0.74892(13) 0.67813(12) 0.49984(12) 0.0201(3) Uani 1 1 d .
C6 C 0.84726(14) 0.46672(12) 0.52985(12) 0.0214(3) Uani 1 1 d .
C2 C 0.90043(14) 0.49744(12) 0.73008(13) 0.0220(3) Uani 1 1 d .
H2 H 0.901921 0.542681 0.795404 0.026 Uiso 1 1 calc R
C17 C 0.79686(14) 0.88088(12) 0.51818(12) 0.0203(3) Uani 1 1 d .
C9 C 0.79484(13) 0.64863(12) 0.61576(12) 0.0198(3) Uani 1 1 d .
C16 C 0.61077(14) 0.92619(12) 0.60236(12) 0.0223(3) Uani 1 1 d .
C10 C 0.70197(14) 0.79371(12) 0.47912(12) 0.0218(3) Uani 1 1 d .
H10 H 0.685592 0.803023 0.395668 0.026 Uiso 1 1 calc R
C11 C 0.58667(14) 0.82773(12) 0.54343(12) 0.0227(3) Uani 1 1 d .
C7 C 0.75591(15) 0.60477(12) 0.41263(13) 0.0243(4) Uani 1 1 d .
H7 H 0.728392 0.627519 0.339381 0.029 Uiso 1 1 calc R
C3 C 0.95017(14) 0.39273(12) 0.73706(14) 0.0261(4) Uani 1 1 d .
H3 H 0.984867 0.367528 0.806791 0.031 Uiso 1 1 calc R
C5 C 0.89745(15) 0.36063(12) 0.53568(14) 0.0262(4) Uani 1 1 d .
H5 H 0.896429 0.315149 0.470538 0.031 Uiso 1 1 calc R
C4 C 0.94849(14) 0.32415(12) 0.63903(14) 0.0267(4) Uani 1 1 d .
H4 H 0.982165 0.253402 0.643964 0.032 Uiso 1 1 calc R
C15 C 0.52086(15) 0.97719(13) 0.67070(13) 0.0286(4) Uani 1 1 d .
C12 C 0.47213(15) 0.77697(14) 0.54881(14) 0.0289(4) Uani 1 1 d .
H12 H 0.456362 0.711503 0.508822 0.035 Uiso 1 1 calc R
C19 C 0.80014(15) 1.05911(13) 0.61975(13) 0.0269(4) Uani 1 1 d .
H19A H 0.813453 1.057387 0.702419 0.040 Uiso 1 1 calc GR
H19B H 0.749805 1.122079 0.599296 0.040 Uiso 1 1 calc GR
H19C H 0.879205 1.064210 0.582007 0.040 Uiso 1 1 calc GR
C13 C 0.38005(15) 0.82615(15) 0.61581(15) 0.0351(4) Uani 1 1 d .
H13 H 0.301554 0.793705 0.620769 0.042 Uiso 1 1 calc R
C14 C 0.40577(16) 0.92290(15) 0.67457(15) 0.0347(4) Uani 1 1 d .
H14 H 0.343159 0.953765 0.719239 0.042 Uiso 1 1 calc R
C18 C 0.53950(17) 1.08216(15) 0.73963(15) 0.0368(4) Uani 1 1 d .
H18A H 0.609767 1.073609 0.791820 0.055 Uiso 1 1 calc GR
H18B H 0.465882 1.097214 0.783382 0.055 Uiso 1 1 calc GR
H18C H 0.554708 1.142463 0.687535 0.055 Uiso 1 1 calc GR

loop_
_atom_site_aniso_label
_atom_site_aniso_U_11
_atom_site_aniso_U_22
_atom_site_aniso_U_33
_atom_site_aniso_U_23
_atom_site_aniso_U_13
_atom_site_aniso_U_12
O2 0.0362(7) 0.0222(6) 0.0204(6) -0.0047(4) -0.0004(5) -0.0011(5)
O1 0.0350(7) 0.0248(6) 0.0186(5) -0.0046(4) 0.0001(5) 0.0047(5)
O3 0.0238(6) 0.0281(6) 0.0254(6) 0.0003(4) 0.0051(5) -0.0027(4)
N1 0.0232(7) 0.0206(7) 0.0225(7) 0.0004(5) 0.0006(5) 0.0003(5)
C1 0.0147(7) 0.0210(8) 0.0213(8) -0.0009(6) 0.0031(6) -0.0032(6)
C8 0.0181(8) 0.0219(8) 0.0203(7) 0.0002(6) 0.0021(6) -0.0025(6)
C6 0.0199(8) 0.0229(8) 0.0216(8) -0.0013(6) 0.0028(6) -0.0055(6)
C2 0.0196(8) 0.0244(8) 0.0220(8) -0.0022(6) 0.0022(6) -0.0013(6)
C17 0.0238(9) 0.0211(8) 0.0162(7) 0.0043(6) 0.0012(6) -0.0001(6)
C9 0.0172(8) 0.0226(8) 0.0196(7) -0.0009(6) 0.0040(6) -0.0027(6)
C16 0.0220(8) 0.0254(8) 0.0193(7) 0.0055(6) -0.0017(6) 0.0040(6)
C10 0.0245(8) 0.0248(8) 0.0160(7) 0.0020(6) -0.0002(6) 0.0002(6)
C11 0.0232(8) 0.0253(8) 0.0196(8) 0.0055(6) -0.0023(6) 0.0026(6)
C7 0.0275(9) 0.0245(8) 0.0208(8) 0.0013(6) -0.0009(6) -0.0022(7)
C3 0.0222(9) 0.0268(8) 0.0293(8) 0.0040(6) 0.0002(7) 0.0000(6)
C5 0.0272(9) 0.0215(8) 0.0301(8) -0.0071(6) 0.0047(7) -0.0031(6)
C4 0.0231(8) 0.0183(8) 0.0389(9) 0.0014(6) 0.0034(7) 0.0000(6)
C15 0.0282(9) 0.0339(9) 0.0238(8) 0.0028(6) -0.0011(7) 0.0105(7)
C12 0.0248(9) 0.0309(9) 0.0310(9) 0.0070(7) -0.0032(7) -0.0025(7)
C19 0.0302(9) 0.0221(8) 0.0283(8) -0.0004(6) -0.0028(7) 0.0001(7)
C13 0.0202(9) 0.0455(11) 0.0396(10) 0.0098(8) 0.0010(7) -0.0013(8)
C14 0.0241(9) 0.0483(11) 0.0318(9) 0.0043(8) 0.0039(7) 0.0112(8)
C18 0.0364(10) 0.0427(10) 0.0313(9) -0.0065(7) -0.0002(8) 0.0152(8)

loop_
_atom_type_symbol
_atom_type_description
_atom_type_scat_dispersion_real
_atom_type_scat_dispersion_imag
_atom_type_scat_source
C C 0.0033 0.0016 'International Tables Vol C Tables 4.2.6.8 and 6.1.1.4'
H H 0.0000 0.0000 'International Tables Vol C Tables 4.2.6.8 and 6.1.1.4'
N N 0.0061 0.0033 'International Tables Vol C Tables 4.2.6.8 and 6.1.1.4'
O O 0.0106 0.0060 'International Tables Vol C Tables 4.2.6.8 and 6.1.1.4'

loop_
_geom_angle_atom_site_label_1
_geom_angle_atom_site_label_2
_geom_angle_atom_site_label_3
_geom_angle
C7 O2 C6 118.33(11)
C17 N1 C16 110.81(12)
C17 N1 C19 120.67(12)
C16 N1 C19 128.52(12)
C6 C1 C2 117.93(13)
C6 C1 C9 120.05(13)
C2 C1 C9 122.01(13)
C9 C8 C10 118.63(12)
C7 C8 C9 120.00(13)
C7 C8 C10 121.25(13)
O2 C6 C1 121.58(13)
O2 C6 C5 116.62(13)
C1 C6 C5 121.78(14)
C3 C2 C1 120.88(14)
O3 C17 N1 125.42(14)
O3 C17 C10 126.13(13)
N1 C17 C10 108.42(12)
O1 C9 C1 122.79(13)
O1 C9 C8 122.30(13)
C8 C9 C1 114.90(12)
C11 C16 N1 108.98(12)
C11 C16 C15 121.90(14)
C15 C16 N1 129.10(15)
C8 C10 C17 112.14(12)
C8 C10 C11 116.76(12)
C11 C10 C17 102.30(12)
C16 C11 C10 109.05(13)
C12 C11 C16 121.22(14)
C12 C11 C10 129.73(14)
C8 C7 O2 125.04(14)
C2 C3 C4 119.92(15)
C4 C5 C6 119.03(14)
C5 C4 C3 120.46(14)
C16 C15 C18 125.57(15)
C14 C15 C16 115.26(15)
C14 C15 C18 119.17(14)
C11 C12 C13 118.29(16)
C14 C13 C12 119.79(16)
C13 C14 C15 123.54(15)

loop_
_geom_bond_atom_site_label_1
_geom_bond_atom_site_label_2
_geom_bond_distance
O2 C6 1.3811(18)
O2 C7 1.3551(18)
O1 C9 1.2355(17)
O3 C17 1.2209(18)
N1 C17 1.3671(18)
N1 C16 1.4226(19)
N1 C19 1.4552(19)
C1 C6 1.394(2)
C1 C2 1.400(2)
C1 C9 1.470(2)
C8 C9 1.458(2)
C8 C10 1.503(2)
C8 C7 1.343(2)
C6 C5 1.392(2)
C2 C3 1.376(2)
C17 C10 1.526(2)
C16 C11 1.393(2)
C16 C15 1.397(2)
C10 C11 1.507(2)
C11 C12 1.373(2)
C3 C4 1.400(2)
C5 C4 1.373(2)
C15 C14 1.397(2)
C15 C18 1.509(2)
C12 C13 1.395(2)
C13 C14 1.377(3)
